data_7008428
loop_
_publ_author_name
'Ferguson, George'
'Gallagher, John F.'
'Kennedy, John D.'
'McCarthy, Donogh M.'
'Spalding, Trevor R.'

_publ_section_title
;
 Coordination and cluster compounds of ruthenium with the
 [hypho-1,2-S2B6H9]- ligand.
;
_journal_issue 11
_journal_name_full 'Dalton transactions (Cambridge, England : 2003)'
_journal_page_first 1979
_journal_page_last 1984
_journal_paper_doi 10.1039/b502846a
_journal_year 2005
_chemical_compound_source 'synthesized by the authors, see text'
_chemical_formula_moiety 'C23 H33 B6 P Ru S2'
_chemical_formula_sum 'C23 H33 B6 P Ru S2'
_chemical_formula_weight 570.51
_chemical_name_systematic ?
_space_group_IT_number 14
_symmetry_cell_setting monoclinic
_symmetry_space_group_name_Hall '-P 2ybc'
_symmetry_space_group_name_H-M 'P 1 21/c 1'
_atom_sites_solution_hydrogens geom
_atom_sites_solution_primary direct
_atom_sites_solution_secondary difmap
_cell_angle_alpha 90.00
_cell_angle_beta 94.168(7)
_cell_angle_gamma 90.00
_cell_formula_units_Z 4
_cell_length_a 11.0430(10)
_cell_length_b 10.1578(7)
_cell_length_c 24.528(2)
_cell_measurement_reflns_used 25
_cell_measurement_temperature 294(1)
_cell_measurement_theta_max 17.44
_cell_measurement_theta_min 9.61
_cell_volume 2744.1(4)
_computing_cell_refinement 'DIFRAC (Gabe & White, 1993)'
_computing_data_collection 'DIFRAC (Gabe & White, 1993)'
_computing_data_reduction 'DATRD2 in NRCVAX94 (Gabe, Le Page, Charland, Lee & White, 1989)'
_computing_molecular_graphics 'PLATON (Spek, 2003)'
_computing_publication_material 'NRCVAX94, SHELXL97'
_computing_structure_refinement 'SHELXL97 (Sheldrick, 1997)'
_computing_structure_solution 'Patterson heavy-atom method and NRCVAX94'
_diffrn_ambient_temperature 294(1)
_diffrn_measured_fraction_theta_full 0.998
_diffrn_measured_fraction_theta_max 0.998
_diffrn_measurement_device 'Enraf-Nonius CAD-4'
_diffrn_measurement_method \q/2\q
_diffrn_radiation_monochromator graphite
_diffrn_radiation_source 'X-ray tube'
_diffrn_radiation_type 'Molybdenum K\a'
_diffrn_radiation_wavelength 0.71073
_diffrn_reflns_av_R_equivalents 0.019
_diffrn_reflns_av_sigmaI/netI 0.0637
_diffrn_reflns_limit_h_max 14
_diffrn_reflns_limit_h_min -14
_diffrn_reflns_limit_k_max 13
_diffrn_reflns_limit_k_min 0
_diffrn_reflns_limit_l_max 31
_diffrn_reflns_limit_l_min 0
_diffrn_reflns_number 6764
_diffrn_reflns_theta_full 27.45
_diffrn_reflns_theta_max 27.39
_diffrn_reflns_theta_min 2.17
_diffrn_standards_decay_% 1.8
_diffrn_standards_interval_time 120
_diffrn_standards_number 3
_exptl_absorpt_coefficient_mu 0.793
_exptl_absorpt_correction_T_max 0.8281
_exptl_absorpt_correction_T_min 0.7207
_exptl_absorpt_correction_type empirical
_exptl_absorpt_process_details '(North, Philips & Mathews, 1968)'
_exptl_crystal_colour orange
_exptl_crystal_density_diffrn 1.381
_exptl_crystal_description 'plate cut from a larger piece'
_exptl_crystal_F_000 1168
_exptl_crystal_size_max 0.40
_exptl_crystal_size_mid 0.39
_exptl_crystal_size_min 0.24
_refine_diff_density_max 0.604
_refine_diff_density_min -0.772
_refine_diff_density_rms 0.136
_refine_ls_extinction_coef 0.0022(4)
_refine_ls_extinction_expression Fc^*^=kFc[1+0.001xFc^2^\l^3^/sin(2\q)]^-1/4^
_refine_ls_extinction_method SHELXL
_refine_ls_goodness_of_fit_ref 0.986
_refine_ls_hydrogen_treatment constr
_refine_ls_matrix_type full
_refine_ls_number_parameters 303
_refine_ls_number_reflns 6264
_refine_ls_number_restraints 0
_refine_ls_restrained_S_all 0.986
_refine_ls_R_factor_all 0.0898
_refine_ls_R_factor_gt 0.0432
_refine_ls_shift/su_max 0.001
_refine_ls_shift/su_mean 0.000
_refine_ls_structure_factor_coef Fsqd
_refine_ls_weighting_details 'w=1/[\s^2^(Fo^2^)+(0.0669P)^2^] where P=(Fo^2^+2Fc^2^)/3'
_refine_ls_weighting_scheme calc
_refine_ls_wR_factor_gt 0.1036
_refine_ls_wR_factor_ref 0.1255
_reflns_number_gt 4115
_reflns_number_total 6264
_reflns_threshold_expression >2\s(I)
_cod_data_source_file b502846a.txt
_cod_data_source_block compd-4
_cod_original_sg_symbol_H-M 'P 21/c'
_cod_database_code 7008428

loop_
_symmetry_equiv_pos_as_xyz
'x, y, z'
'-x, y+1/2, -z+1/2'
'-x, -y, -z'
'x, -y-1/2, z-1/2'

loop_
_atom_site_label
_atom_site_type_symbol
_atom_site_fract_x
_atom_site_fract_y
_atom_site_fract_z
_atom_site_U_iso_or_equiv
_atom_site_adp_type
_atom_site_occupancy
_atom_site_symmetry_multiplicity
_atom_site_calc_flag
_atom_site_refinement_flags
_atom_site_disorder_assembly
_atom_site_disorder_group
Ru5 Ru 0.20271(3) 0.09869(3) 0.228674(13) 0.03412(12) Uani 1 1 d . . .
P1 P 0.18200(10) 0.26748(13) -0.00002(5) 0.0436(3) Uani 1 1 d . . .
S4 S 0.17210(10) 0.31143(11) 0.19100(5) 0.0412(3) Uani 1 1 d . . .
S6 S 0.27982(11) -0.01661(13) 0.15422(5) 0.0517(3) Uani 1 1 d . . .
B1 B 0.0531(4) 0.1785(5) 0.1685(2) 0.0398(11) Uani 1 1 d . . .
H1 H -0.0361 0.1856 0.1855 0.048 Uiso 1 1 calc R . .
B2 B 0.1084(5) 0.0139(5) 0.1500(2) 0.0417(11) Uani 1 1 d . . .
H2 H 0.0508 -0.0722 0.1566 0.050 Uiso 1 1 calc R . .
B3 B 0.0739(4) 0.1365(5) 0.0992(2) 0.0410(11) Uani 1 1 d . . .
H3 H -0.0086 0.1204 0.0722 0.049 Uiso 1 1 calc R . .
B7 B 0.1977(5) 0.0394(6) 0.0880(2) 0.0493(13) Uani 1 1 d . . .
B8 B 0.2026(4) 0.2119(5) 0.0741(2) 0.0408(11) Uani 1 1 d . . .
B9 B 0.1110(4) 0.2979(5) 0.1174(2) 0.0421(11) Uani 1 1 d . . .
H7 H 0.1966 -0.0410 0.0580 0.060 Uiso 1 1 d . . .
H8 H 0.2966 0.2291 0.0907 0.060 Uiso 1 1 d . . .
H9 H 0.0505 0.3812 0.1064 0.060 Uiso 1 1 d . . .
C1 C 0.3361(4) 0.0181(6) 0.2928(2) 0.0547(13) Uani 1 1 d . . .
C2 C 0.2394(5) -0.0718(5) 0.28200(19) 0.0498(12) Uani 1 1 d . . .
H2A H 0.2568 -0.1585 0.2732 0.060 Uiso 1 1 calc R . .
C3 C 0.1174(4) -0.0332(4) 0.28423(18) 0.0422(10) Uani 1 1 d . . .
H3A H 0.0555 -0.0935 0.2758 0.051 Uiso 1 1 calc R . .
C4 C 0.0884(4) 0.0968(5) 0.29914(17) 0.0448(10) Uani 1 1 d . . .
C5 C 0.1846(5) 0.1864(5) 0.30916(18) 0.0505(12) Uani 1 1 d . . .
H5 H 0.1675 0.2732 0.3178 0.061 Uiso 1 1 calc R . .
C6 C 0.3066(5) 0.1471(6) 0.30637(19) 0.0561(13) Uani 1 1 d . . .
H6 H 0.3684 0.2082 0.3137 0.067 Uiso 1 1 calc R . .
C7 C 0.4669(5) -0.0308(7) 0.2891(3) 0.0782(19) Uani 1 1 d . . .
H7A H 0.4654 -0.0939 0.2588 0.094 Uiso 1 1 calc R . .
C8 C 0.5561(6) 0.0762(9) 0.2767(4) 0.126(3) Uani 1 1 d . . .
H8A H 0.5224 0.1292 0.2469 0.188 Uiso 1 1 calc R . .
H8B H 0.6305 0.0369 0.2668 0.188 Uiso 1 1 calc R . .
H8C H 0.5721 0.1305 0.3084 0.188 Uiso 1 1 calc R . .
C9 C 0.5031(7) -0.1076(10) 0.3416(3) 0.136(4) Uani 1 1 d . . .
H9A H 0.4432 -0.1739 0.3470 0.203 Uiso 1 1 calc R . .
H9B H 0.5082 -0.0483 0.3721 0.203 Uiso 1 1 calc R . .
H9C H 0.5806 -0.1487 0.3385 0.203 Uiso 1 1 calc R . .
C10 C -0.0425(5) 0.1381(5) 0.3027(2) 0.0568(13) Uani 1 1 d . . .
H10A H -0.0679 0.1167 0.3383 0.085 Uiso 1 1 calc R . .
H10B H -0.0929 0.0925 0.2754 0.085 Uiso 1 1 calc R . .
H10C H -0.0497 0.2313 0.2968 0.085 Uiso 1 1 calc R . .
C11 C 0.2307(4) 0.4375(5) -0.00730(19) 0.0472(11) Uani 1 1 d . . .
C12 C 0.2703(5) 0.5107(6) 0.0383(2) 0.0688(16) Uani 1 1 d . . .
H12 H 0.2777 0.4704 0.0724 0.083 Uiso 1 1 calc R . .
C13 C 0.2990(6) 0.6439(6) 0.0339(3) 0.086(2) Uani 1 1 d . . .
H13 H 0.3237 0.6924 0.0649 0.103 Uiso 1 1 calc R . .
C14 C 0.2905(5) 0.7022(6) -0.0163(3) 0.0746(17) Uani 1 1 d . . .
H14 H 0.3145 0.7893 -0.0201 0.090 Uiso 1 1 calc R . .
C15 C 0.2465(6) 0.6321(6) -0.0613(3) 0.0763(18) Uani 1 1 d . . .
H15 H 0.2357 0.6737 -0.0951 0.092 Uiso 1 1 calc R . .
C16 C 0.2182(6) 0.5005(6) -0.0570(2) 0.0683(15) Uani 1 1 d . . .
H16 H 0.1902 0.4539 -0.0880 0.082 Uiso 1 1 calc R . .
C21 C 0.2692(4) 0.1698(5) -0.04481(18) 0.0467(11) Uani 1 1 d . . .
C22 C 0.3945(5) 0.1777(7) -0.0399(3) 0.092(2) Uani 1 1 d . . .
H22 H 0.4330 0.2381 -0.0160 0.111 Uiso 1 1 calc R . .
C23 C 0.4619(6) 0.0956(8) -0.0705(4) 0.115(3) Uani 1 1 d . . .
H23 H 0.5462 0.1010 -0.0666 0.138 Uiso 1 1 calc R . .
C24 C 0.4091(6) 0.0071(6) -0.1063(3) 0.0797(18) Uani 1 1 d . . .
H24 H 0.4562 -0.0478 -0.1265 0.096 Uiso 1 1 calc R . .
C25 C 0.2859(6) 0.0003(5) -0.1120(2) 0.0712(16) Uani 1 1 d . . .
H25 H 0.2483 -0.0585 -0.1369 0.085 Uiso 1 1 calc R . .
C26 C 0.2158(5) 0.0806(5) -0.0811(2) 0.0583(13) Uani 1 1 d . . .
H26 H 0.1316 0.0739 -0.0849 0.070 Uiso 1 1 calc R . .
C31 C 0.0268(4) 0.2653(6) -0.0295(2) 0.0626(15) Uani 1 1 d . . .
H31A H -0.0222 0.3214 -0.0085 0.094 Uiso 1 1 calc R . .
H31B H -0.0041 0.1770 -0.0290 0.094 Uiso 1 1 calc R . .
H31C H 0.0244 0.2964 -0.0665 0.094 Uiso 1 1 calc R . .

loop_
_atom_site_aniso_label
_atom_site_aniso_U_11
_atom_site_aniso_U_22
_atom_site_aniso_U_33
_atom_site_aniso_U_23
_atom_site_aniso_U_13
_atom_site_aniso_U_12
Ru5 0.03448(18) 0.03433(18) 0.03322(18) -0.00005(16) 0.00016(12) -0.00167(16)
P1 0.0358(6) 0.0584(8) 0.0361(6) 0.0045(6) -0.0004(5) -0.0088(5)
S4 0.0481(6) 0.0339(5) 0.0413(6) -0.0031(5) 0.0012(5) 0.0001(5)
S6 0.0604(7) 0.0508(7) 0.0443(7) -0.0007(6) 0.0058(5) 0.0196(6)
B1 0.033(2) 0.047(3) 0.040(3) 0.002(2) 0.005(2) 0.001(2)
B2 0.048(3) 0.036(3) 0.041(3) -0.002(2) -0.001(2) -0.004(2)
B3 0.039(3) 0.046(3) 0.036(3) 0.001(2) -0.004(2) -0.010(2)
B7 0.061(3) 0.044(3) 0.043(3) -0.007(2) 0.004(3) 0.001(3)
B8 0.038(2) 0.047(3) 0.037(3) 0.003(2) 0.002(2) -0.008(2)
B9 0.040(3) 0.039(3) 0.046(3) 0.007(2) -0.003(2) -0.001(2)
C1 0.049(3) 0.071(4) 0.042(3) 0.013(3) -0.009(2) 0.002(3)
C2 0.059(3) 0.047(3) 0.042(3) 0.009(2) -0.002(2) 0.006(2)
C3 0.045(2) 0.037(2) 0.044(3) 0.007(2) 0.0055(19) -0.001(2)
C4 0.055(3) 0.043(2) 0.037(2) 0.004(2) 0.0077(19) 0.000(2)
C5 0.075(3) 0.044(3) 0.033(2) -0.006(2) 0.007(2) -0.005(2)
C6 0.061(3) 0.066(3) 0.039(3) 0.001(2) -0.011(2) -0.015(3)
C7 0.047(3) 0.116(5) 0.070(4) 0.025(4) -0.006(3) 0.012(3)
C8 0.055(4) 0.160(9) 0.163(8) 0.039(7) 0.018(5) -0.002(5)
C9 0.079(5) 0.217(11) 0.110(6) 0.082(7) 0.000(4) 0.058(6)
C10 0.069(3) 0.049(3) 0.055(3) 0.002(2) 0.027(3) 0.006(2)
C11 0.041(2) 0.056(3) 0.045(3) 0.009(2) 0.003(2) -0.005(2)
C12 0.079(4) 0.068(4) 0.057(3) 0.016(3) -0.011(3) -0.028(3)
C13 0.109(5) 0.073(4) 0.072(4) 0.014(3) -0.021(4) -0.042(4)
C14 0.075(4) 0.071(4) 0.077(4) 0.020(3) 0.001(3) -0.022(3)
C15 0.107(5) 0.065(4) 0.058(4) 0.015(3) 0.011(3) 0.004(3)
C16 0.103(4) 0.061(3) 0.041(3) 0.003(3) 0.009(3) -0.002(3)
C21 0.045(2) 0.058(3) 0.036(2) 0.000(2) 0.0018(19) -0.014(2)
C22 0.048(3) 0.119(6) 0.111(5) -0.065(5) 0.018(3) -0.022(4)
C23 0.063(4) 0.134(7) 0.153(7) -0.084(6) 0.036(4) -0.028(4)
C24 0.082(4) 0.072(4) 0.089(5) -0.023(4) 0.031(4) -0.010(3)
C25 0.099(5) 0.047(3) 0.066(4) -0.014(3) -0.003(3) -0.008(3)
C26 0.059(3) 0.057(3) 0.057(3) 0.005(3) -0.007(2) -0.015(3)
C31 0.042(3) 0.101(4) 0.044(3) 0.012(3) -0.006(2) -0.008(3)

loop_
_atom_type_symbol
_atom_type_description
_atom_type_scat_dispersion_real
_atom_type_scat_dispersion_imag
_atom_type_scat_source
C C 0.0033 0.0016 'International Tables Vol C Tables 4.2.6.8 and 6.1.1.4'
H H 0.0000 0.0000 'International Tables Vol C Tables 4.2.6.8 and 6.1.1.4'
B B 0.0013 0.0007 'International Tables Vol C Tables 4.2.6.8 and 6.1.1.4'
P P 0.1023 0.0942 'International Tables Vol C Tables 4.2.6.8 and 6.1.1.4'
Ru Ru -1.2594 0.8363 'International Tables Vol C Tables 4.2.6.8 and 6.1.1.4'
S S 0.1246 0.1234 'International Tables Vol C Tables 4.2.6.8 and 6.1.1.4'

loop_
_geom_angle_atom_site_label_1
_geom_angle_atom_site_label_2
_geom_angle_atom_site_label_3
_geom_angle
_geom_angle_site_symmetry_1
_geom_angle_site_symmetry_3
_geom_angle_publ_flag
C3 Ru5 C5 67.23(17) . . ?
C3 Ru5 C2 37.63(17) . . ?
C5 Ru5 C2 78.94(18) . . ?
C3 Ru5 C6 79.50(18) . . ?
C5 Ru5 C6 37.44(19) . . ?
C2 Ru5 C6 66.35(19) . . ?
C3 Ru5 C4 37.56(16) . . ?
C5 Ru5 C4 37.28(17) . . ?
C2 Ru5 C4 67.54(18) . . ?
C6 Ru5 C4 67.52(19) . . ?
C3 Ru5 C1 68.02(18) . . ?
C5 Ru5 C1 67.2(2) . . ?
C2 Ru5 C1 37.34(18) . . ?
C6 Ru5 C1 36.7(2) . . ?
C4 Ru5 C1 80.26(18) . . ?
C3 Ru5 B1 107.34(17) . . ?
C5 Ru5 B1 109.25(19) . . ?
C2 Ru5 B1 139.52(18) . . ?
C6 Ru5 B1 141.8(2) . . ?
C4 Ru5 B1 94.66(17) . . ?
C1 Ru5 B1 174.83(18) . . ?
C3 Ru5 B2 96.05(18) . . ?
C5 Ru5 B2 147.84(19) . . ?
C2 Ru5 B2 104.99(18) . . ?
C6 Ru5 B2 170.43(19) . . ?
C4 Ru5 B2 113.84(18) . . ?
C1 Ru5 B2 133.8(2) . . ?
B1 Ru5 B2 47.63(18) . . ?
C3 Ru5 S4 138.75(12) . . ?
C5 Ru5 S4 87.75(13) . . ?
C2 Ru5 S4 166.14(13) . . ?
C6 Ru5 S4 100.62(15) . . ?
C4 Ru5 S4 103.86(12) . . ?
C1 Ru5 S4 132.77(15) . . ?
B1 Ru5 S4 49.20(13) . . ?
B2 Ru5 S4 88.33(13) . . ?
C3 Ru5 S6 111.94(13) . . ?
C5 Ru5 S6 162.62(14) . . ?
C2 Ru5 S6 90.47(13) . . ?
C6 Ru5 S6 125.45(15) . . ?
C4 Ru5 S6 148.39(13) . . ?
C1 Ru5 S6 96.08(15) . . ?
B1 Ru5 S6 87.77(13) . . ?
B2 Ru5 S6 48.32(13) . . ?
S4 Ru5 S6 101.47(4) . . ?
C21 P1 C31 106.3(2) . . ?
C21 P1 C11 106.6(2) . . ?
C31 P1 C11 104.5(2) . . ?
C21 P1 B8 112.7(2) . . ?
C31 P1 B8 114.9(2) . . ?
C11 P1 B8 111.1(2) . . ?
B9 S4 B1 59.2(2) . . ?
B9 S4 Ru5 109.79(16) . . ?
B1 S4 Ru5 63.19(15) . . ?
B7 S6 B2 59.6(2) . . ?
B7 S6 Ru5 109.61(18) . . ?
B2 S6 Ru5 63.52(15) . . ?
B3 B1 B2 58.8(3) . . ?
B3 B1 B9 56.5(3) . . ?
B2 B1 B9 106.5(3) . . ?
B3 B1 S4 107.9(3) . . ?
B2 B1 S4 118.1(3) . . ?
B9 B1 S4 59.1(2) . . ?
B3 B1 Ru5 113.2(3) . . ?
B2 B1 Ru5 66.5(2) . . ?
B9 B1 Ru5 113.1(3) . . ?
S4 B1 Ru5 67.61(15) . . ?
B3 B1 H1 123.9 . . ?
B2 B1 H1 118.2 . . ?
B9 B1 H1 124.4 . . ?
S4 B1 H1 117.1 . . ?
Ru5 B1 H1 113.9 . . ?
B3 B2 B1 58.8(3) . . ?
B3 B2 B7 55.9(3) . . ?
B1 B2 B7 106.0(3) . . ?
B3 B2 S6 108.2(3) . . ?
B1 B2 S6 118.4(3) . . ?
B7 B2 S6 59.6(2) . . ?
B3 B2 Ru5 112.7(3) . . ?
B1 B2 Ru5 65.9(2) . . ?
B7 B2 Ru5 113.2(3) . . ?
S6 B2 Ru5 68.16(16) . . ?
B3 B2 H2 124.2 . . ?
B1 B2 H2 118.6 . . ?
B7 B2 H2 124.6 . . ?
S6 B2 H2 116.3 . . ?
Ru5 B2 H2 114.0 . . ?
B7 B3 B9 113.9(4) . . ?
B7 B3 B8 61.6(3) . . ?
B9 B3 B8 60.0(3) . . ?
B7 B3 B2 65.2(3) . . ?
B9 B3 B2 116.4(3) . . ?
B8 B3 B2 114.2(4) . . ?
B7 B3 B1 116.6(4) . . ?
B9 B3 B1 64.8(3) . . ?
B8 B3 B1 113.1(3) . . ?
B2 B3 B1 62.5(3) . . ?
B7 B3 H3 116.7 . . ?
B9 B3 H3 117.6 . . ?
B8 B3 H3 120.4 . . ?
B2 B3 H3 116.3 . . ?
B1 B3 H3 116.9 . . ?
B3 B7 B8 60.3(3) . . ?
B3 B7 B2 58.9(3) . . ?
B8 B7 B2 108.2(4) . . ?
B3 B7 S6 111.8(3) . . ?
B8 B7 S6 116.1(3) . . ?
B2 B7 S6 60.9(2) . . ?
B3 B7 H7 124.2 . . ?
B8 B7 H7 126.9 . . ?
B2 B7 H7 117.2 . . ?
S6 B7 H7 109.5 . . ?
B9 B8 B3 59.3(3) . . ?
B9 B8 B7 110.3(4) . . ?
B3 B8 B7 58.1(3) . . ?
B9 B8 P1 113.4(3) . . ?
B3 B8 P1 114.8(3) . . ?
B7 B8 P1 118.0(3) . . ?
B9 B8 H8 105.6 . . ?
B3 B8 H8 134.6 . . ?
B7 B8 H8 97.3 . . ?
P1 B8 H8 110.5 . . ?
B3 B9 B8 60.7(3) . . ?
B3 B9 S4 112.0(3) . . ?
B8 B9 S4 115.7(3) . . ?
B3 B9 B1 58.7(3) . . ?
B8 B9 B1 108.7(3) . . ?
S4 B9 B1 61.7(2) . . ?
B3 B9 H9 122.3 . . ?
B8 B9 H9 127.0 . . ?
S4 B9 H9 110.4 . . ?
B1 B9 H9 115.4 . . ?
C6 C1 C2 117.6(5) . . ?
C6 C1 C7 123.7(5) . . ?
C2 C1 C7 118.7(5) . . ?
C6 C1 Ru5 70.7(3) . . ?
C2 C1 Ru5 69.7(3) . . ?
C7 C1 Ru5 130.7(4) . . ?
C3 C2 C1 121.6(5) . . ?
C3 C2 Ru5 70.5(2) . . ?
C1 C2 Ru5 72.9(3) . . ?
C3 C2 H2A 119.2 . . ?
C1 C2 H2A 119.2 . . ?
Ru5 C2 H2A 130.0 . . ?
C2 C3 C4 120.4(4) . . ?
C2 C3 Ru5 71.8(3) . . ?
C4 C3 Ru5 72.7(2) . . ?
C2 C3 H3A 119.8 . . ?
C4 C3 H3A 119.8 . . ?
Ru5 C3 H3A 127.8 . . ?
C5 C4 C3 117.8(4) . . ?
C5 C4 C10 121.5(4) . . ?
C3 C4 C10 120.6(4) . . ?
C5 C4 Ru5 70.4(3) . . ?
C3 C4 Ru5 69.7(2) . . ?
C10 C4 Ru5 130.1(3) . . ?
C4 C5 C6 121.3(5) . . ?
C4 C5 Ru5 72.3(3) . . ?
C6 C5 Ru5 72.0(3) . . ?
C4 C5 H5 119.3 . . ?
C6 C5 H5 119.3 . . ?
Ru5 C5 H5 128.7 . . ?
C1 C6 C5 121.1(5) . . ?
C1 C6 Ru5 72.6(3) . . ?
C5 C6 Ru5 70.5(3) . . ?
C1 C6 H6 119.4 . . ?
C5 C6 H6 119.4 . . ?
Ru5 C6 H6 130.0 . . ?
C8 C7 C9 113.6(6) . . ?
C8 C7 C1 114.1(6) . . ?
C9 C7 C1 107.6(5) . . ?
C8 C7 H7A 107.0 . . ?
C9 C7 H7A 107.0 . . ?
C1 C7 H7A 107.0 . . ?
C7 C8 H8A 109.5 . . ?
C7 C8 H8B 109.5 . . ?
H8A C8 H8B 109.5 . . ?
C7 C8 H8C 109.5 . . ?
H8A C8 H8C 109.5 . . ?
H8B C8 H8C 109.5 . . ?
C7 C9 H9A 109.5 . . ?
C7 C9 H9B 109.5 . . ?
H9A C9 H9B 109.5 . . ?
C7 C9 H9C 109.5 . . ?
H9A C9 H9C 109.5 . . ?
H9B C9 H9C 109.5 . . ?
C4 C10 H10A 109.5 . . ?
C4 C10 H10B 109.5 . . ?
H10A C10 H10B 109.5 . . ?
C4 C10 H10C 109.5 . . ?
H10A C10 H10C 109.5 . . ?
H10B C10 H10C 109.5 . . ?
C16 C11 C12 118.1(5) . . ?
C16 C11 P1 121.1(4) . . ?
C12 C11 P1 120.5(4) . . ?
C11 C12 C13 121.2(5) . . ?
C11 C12 H12 119.4 . . ?
C13 C12 H12 119.4 . . ?
C14 C13 C12 119.3(6) . . ?
C14 C13 H13 120.3 . . ?
C12 C13 H13 120.3 . . ?
C13 C14 C15 119.8(6) . . ?
C13 C14 H14 120.1 . . ?
C15 C14 H14 120.1 . . ?
C14 C15 C16 120.7(6) . . ?
C14 C15 H15 119.6 . . ?
C16 C15 H15 119.6 . . ?
C11 C16 C15 120.7(6) . . ?
C11 C16 H16 119.6 . . ?
C15 C16 H16 119.6 . . ?
C26 C21 C22 118.4(5) . . ?
C26 C21 P1 122.2(4) . . ?
C22 C21 P1 119.3(4) . . ?
C23 C22 C21 119.7(6) . . ?
C23 C22 H22 120.2 . . ?
C21 C22 H22 120.2 . . ?
C24 C23 C22 121.9(6) . . ?
C24 C23 H23 119.0 . . ?
C22 C23 H23 119.0 . . ?
C23 C24 C25 118.7(6) . . ?
C23 C24 H24 120.6 . . ?
C25 C24 H24 120.6 . . ?
C24 C25 C26 120.5(5) . . ?
C24 C25 H25 119.8 . . ?
C26 C25 H25 119.8 . . ?
C21 C26 C25 120.8(5) . . ?
C21 C26 H26 119.6 . . ?
C25 C26 H26 119.6 . . ?
P1 C31 H31A 109.5 . . ?
P1 C31 H31B 109.5 . . ?
H31A C31 H31B 109.5 . . ?
P1 C31 H31C 109.5 . . ?
H31A C31 H31C 109.5 . . ?
H31B C31 H31C 109.5 . . ?

loop_
_geom_bond_atom_site_label_1
_geom_bond_atom_site_label_2
_geom_bond_distance
_geom_bond_site_symmetry_2
_geom_bond_publ_flag
Ru5 C3 2.174(4) . ?
Ru5 C5 2.188(4) . ?
Ru5 C2 2.190(4) . ?
Ru5 C6 2.207(5) . ?
Ru5 C4 2.213(4) . ?
Ru5 C1 2.232(4) . ?
Ru5 B1 2.283(5) . ?
Ru5 B2 2.294(5) . ?
Ru5 S4 2.3649(11) . ?
Ru5 S6 2.3786(12) . ?
P1 C21 1.809(5) . ?
P1 C31 1.811(5) . ?
P1 C11 1.822(5) . ?
P1 B8 1.903(5) . ?
S4 B9 1.885(5) . ?
S4 B1 1.936(5) . ?
S6 B7 1.889(6) . ?
S6 B2 1.914(5) . ?
B1 B3 1.782(7) . ?
B1 B2 1.848(7) . ?
B1 B9 1.888(7) . ?
B1 H1 1.10 . ?
B2 B3 1.782(7) . ?
B2 B7 1.889(8) . ?
B2 H2 1.10 . ?
B3 B7 1.724(8) . ?
B3 B9 1.740(7) . ?
B3 B8 1.764(7) . ?
B3 H3 1.10 . ?
B7 B8 1.787(8) . ?
B7 H7 1.10 . ?
B8 B9 1.752(7) . ?
B8 H8 1.10 . ?
B9 H9 1.10 . ?
C1 C6 1.397(8) . ?
C1 C2 1.416(7) . ?
C1 C7 1.536(7) . ?
C2 C3 1.408(6) . ?
C2 H2A 0.93 . ?
C3 C4 1.413(6) . ?
C3 H3A 0.93 . ?
C4 C5 1.407(6) . ?
C4 C10 1.514(6) . ?
C5 C6 1.411(7) . ?
C5 H5 0.93 . ?
C6 H6 0.93 . ?
C7 C8 1.513(9) . ?
C7 C9 1.534(8) . ?
C7 H7A 0.98 . ?
C8 H8A 0.96 . ?
C8 H8B 0.96 . ?
C8 H8C 0.96 . ?
C9 H9A 0.96 . ?
C9 H9B 0.96 . ?
C9 H9C 0.96 . ?
C10 H10A 0.96 . ?
C10 H10B 0.96 . ?
C10 H10C 0.96 . ?
C11 C16 1.374(7) . ?
C11 C12 1.386(7) . ?
C12 C13 1.395(8) . ?
C12 H12 0.93 . ?
C13 C14 1.364(8) . ?
C13 H13 0.93 . ?
C14 C15 1.372(8) . ?
C14 H14 0.93 . ?
C15 C16 1.378(8) . ?
C15 H15 0.93 . ?
C16 H16 0.93 . ?
C21 C26 1.372(7) . ?
C21 C22 1.382(7) . ?
C22 C23 1.377(9) . ?
C22 H22 0.93 . ?
C23 C24 1.358(9) . ?
C23 H23 0.93 . ?
C24 C25 1.359(8) . ?
C24 H24 0.93 . ?
C25 C26 1.388(8) . ?
C25 H25 0.93 . ?
C26 H26 0.93 . ?
C31 H31A 0.96 . ?
C31 H31B 0.96 . ?
C31 H31C 0.96 . ?

loop_
_geom_torsion_atom_site_label_1
_geom_torsion_atom_site_label_2
_geom_torsion_atom_site_label_3
_geom_torsion_atom_site_label_4
_geom_torsion
_geom_torsion_site_symmetry_1
_geom_torsion_site_symmetry_2
_geom_torsion_site_symmetry_3
_geom_torsion_site_symmetry_4
_geom_torsion_publ_flag
C3 Ru5 S4 B9 -104.9(3) . . . . ?
C5 Ru5 S4 B9 -155.7(2) . . . . ?
C2 Ru5 S4 B9 -171.8(6) . . . . ?
C6 Ru5 S4 B9 169.0(2) . . . . ?
C4 Ru5 S4 B9 -121.8(2) . . . . ?
C1 Ru5 S4 B9 148.7(3) . . . . ?
B1 Ru5 S4 B9 -37.7(2) . . . . ?
B2 Ru5 S4 B9 -7.6(2) . . . . ?
S6 Ru5 S4 B9 39.16(18) . . . . ?
C3 Ru5 S4 B1 -67.2(3) . . . . ?
C5 Ru5 S4 B1 -118.0(2) . . . . ?
C2 Ru5 S4 B1 -134.1(6) . . . . ?
C6 Ru5 S4 B1 -153.4(2) . . . . ?
C4 Ru5 S4 B1 -84.1(2) . . . . ?
C1 Ru5 S4 B1 -173.6(2) . . . . ?
B2 Ru5 S4 B1 30.1(2) . . . . ?
S6 Ru5 S4 B1 76.84(17) . . . . ?
C3 Ru5 S6 B7 117.0(2) . . . . ?
C5 Ru5 S6 B7 -159.3(5) . . . . ?
C2 Ru5 S6 B7 148.7(2) . . . . ?
C6 Ru5 S6 B7 -150.4(3) . . . . ?
C4 Ru5 S6 B7 104.4(3) . . . . ?
C1 Ru5 S6 B7 -174.3(2) . . . . ?
B1 Ru5 S6 B7 9.2(2) . . . . ?
B2 Ru5 S6 B7 38.9(3) . . . . ?
S4 Ru5 S6 B7 -38.4(2) . . . . ?
C3 Ru5 S6 B2 78.1(2) . . . . ?
C5 Ru5 S6 B2 161.8(5) . . . . ?
C2 Ru5 S6 B2 109.8(2) . . . . ?
C6 Ru5 S6 B2 170.7(2) . . . . ?
C4 Ru5 S6 B2 65.5(3) . . . . ?
C1 Ru5 S6 B2 146.8(2) . . . . ?
B1 Ru5 S6 B2 -29.7(2) . . . . ?
S4 Ru5 S6 B2 -77.26(18) . . . . ?
B9 S4 B1 B3 29.6(3) . . . . ?
Ru5 S4 B1 B3 -108.3(3) . . . . ?
B9 S4 B1 B2 93.2(4) . . . . ?
Ru5 S4 B1 B2 -44.8(3) . . . . ?
Ru5 S4 B1 B9 -138.0(2) . . . . ?
B9 S4 B1 Ru5 138.0(2) . . . . ?
C3 Ru5 B1 B3 -118.9(3) . . . . ?
C5 Ru5 B1 B3 169.8(3) . . . . ?
C2 Ru5 B1 B3 -94.7(4) . . . . ?
C6 Ru5 B1 B3 146.0(3) . . . . ?
C4 Ru5 B1 B3 -155.0(3) . . . . ?
B2 Ru5 B1 B3 -36.7(3) . . . . ?
S4 Ru5 B1 B3 100.6(3) . . . . ?
S6 Ru5 B1 B3 -6.6(3) . . . . ?
C3 Ru5 B1 B2 -82.2(2) . . . . ?
C5 Ru5 B1 B2 -153.5(2) . . . . ?
C2 Ru5 B1 B2 -58.0(4) . . . . ?
C6 Ru5 B1 B2 -177.2(3) . . . . ?
C4 Ru5 B1 B2 -118.3(2) . . . . ?
S4 Ru5 B1 B2 137.3(3) . . . . ?
S6 Ru5 B1 B2 30.1(2) . . . . ?
C3 Ru5 B1 B9 179.1(3) . . . . ?
C5 Ru5 B1 B9 107.8(3) . . . . ?
C2 Ru5 B1 B9 -156.7(3) . . . . ?
C6 Ru5 B1 B9 84.1(4) . . . . ?
C4 Ru5 B1 B9 143.0(3) . . . . ?
B2 Ru5 B1 B9 -98.7(4) . . . . ?
S4 Ru5 B1 B9 38.6(2) . . . . ?
S6 Ru5 B1 B9 -68.6(3) . . . . ?
C3 Ru5 B1 S4 140.44(15) . . . . ?
C5 Ru5 B1 S4 69.12(19) . . . . ?
C2 Ru5 B1 S4 164.6(2) . . . . ?
C6 Ru5 B1 S4 45.4(3) . . . . ?
C4 Ru5 B1 S4 104.32(17) . . . . ?
B2 Ru5 B1 S4 -137.3(3) . . . . ?
S6 Ru5 B1 S4 -107.26(12) . . . . ?
B9 B1 B2 B3 -31.5(3) . . . . ?
S4 B1 B2 B3 -94.7(4) . . . . ?
Ru5 B1 B2 B3 -140.0(3) . . . . ?
B3 B1 B2 B7 31.3(3) . . . . ?
B9 B1 B2 B7 -0.2(4) . . . . ?
S4 B1 B2 B7 -63.5(4) . . . . ?
Ru5 B1 B2 B7 -108.7(3) . . . . ?
B3 B1 B2 S6 94.9(4) . . . . ?
B9 B1 B2 S6 63.5(4) . . . . ?
S4 B1 B2 S6 0.2(5) . . . . ?
Ru5 B1 B2 S6 -45.1(3) . . . . ?
B3 B1 B2 Ru5 140.0(3) . . . . ?
B9 B1 B2 Ru5 108.5(3) . . . . ?
S4 B1 B2 Ru5 45.3(3) . . . . ?
B7 S6 B2 B3 -28.8(3) . . . . ?
Ru5 S6 B2 B3 107.8(3) . . . . ?
B7 S6 B2 B1 -92.6(4) . . . . ?
Ru5 S6 B2 B1 44.1(3) . . . . ?
Ru5 S6 B2 B7 136.7(3) . . . . ?
B7 S6 B2 Ru5 -136.7(3) . . . . ?
C3 Ru5 B2 B3 144.6(3) . . . . ?
C5 Ru5 B2 B3 88.8(4) . . . . ?
C2 Ru5 B2 B3 -178.2(3) . . . . ?
C4 Ru5 B2 B3 110.1(3) . . . . ?
C1 Ru5 B2 B3 -150.2(3) . . . . ?
B1 Ru5 B2 B3 36.6(3) . . . . ?
S4 Ru5 B2 B3 5.7(3) . . . . ?
S6 Ru5 B2 B3 -101.3(3) . . . . ?
C3 Ru5 B2 B1 108.0(2) . . . . ?
C5 Ru5 B2 B1 52.2(4) . . . . ?
C2 Ru5 B2 B1 145.2(2) . . . . ?
C4 Ru5 B2 B1 73.6(3) . . . . ?
C1 Ru5 B2 B1 173.2(2) . . . . ?
S4 Ru5 B2 B1 -30.9(2) . . . . ?
S6 Ru5 B2 B1 -137.9(3) . . . . ?
C3 Ru5 B2 B7 -154.2(3) . . . . ?
C5 Ru5 B2 B7 150.0(3) . . . . ?
C2 Ru5 B2 B7 -116.9(3) . . . . ?
C4 Ru5 B2 B7 171.4(3) . . . . ?
C1 Ru5 B2 B7 -89.0(4) . . . . ?
B1 Ru5 B2 B7 97.8(4) . . . . ?
S4 Ru5 B2 B7 66.9(3) . . . . ?
S6 Ru5 B2 B7 -40.1(3) . . . . ?
C3 Ru5 B2 S6 -114.12(17) . . . . ?
C5 Ru5 B2 S6 -169.9(3) . . . . ?
C2 Ru5 B2 S6 -76.88(19) . . . . ?
C4 Ru5 B2 S6 -148.57(16) . . . . ?
C1 Ru5 B2 S6 -48.9(3) . . . . ?
B1 Ru5 B2 S6 137.9(3) . . . . ?
S4 Ru5 B2 S6 107.00(13) . . . . ?
B1 B2 B3 B7 142.9(4) . . . . ?
S6 B2 B3 B7 30.1(3) . . . . ?
Ru5 B2 B3 B7 103.5(3) . . . . ?
B1 B2 B3 B9 37.3(4) . . . . ?
B7 B2 B3 B9 -105.6(4) . . . . ?
S6 B2 B3 B9 -75.5(4) . . . . ?
Ru5 B2 B3 B9 -2.1(5) . . . . ?
B1 B2 B3 B8 104.5(4) . . . . ?
B7 B2 B3 B8 -38.5(4) . . . . ?
S6 B2 B3 B8 -8.3(5) . . . . ?
Ru5 B2 B3 B8 65.0(4) . . . . ?
B7 B2 B3 B1 -142.9(4) . . . . ?
S6 B2 B3 B1 -112.8(3) . . . . ?
Ru5 B2 B3 B1 -39.5(3) . . . . ?
B2 B1 B3 B7 -37.7(4) . . . . ?
B9 B1 B3 B7 105.4(4) . . . . ?
S4 B1 B3 B7 74.9(4) . . . . ?
Ru5 B1 B3 B7 2.2(5) . . . . ?
B2 B1 B3 B9 -143.1(3) . . . . ?
S4 B1 B3 B9 -30.5(3) . . . . ?
Ru5 B1 B3 B9 -103.3(3) . . . . ?
B2 B1 B3 B8 -106.3(4) . . . . ?
B9 B1 B3 B8 36.8(3) . . . . ?
S4 B1 B3 B8 6.3(5) . . . . ?
Ru5 B1 B3 B8 -66.4(4) . . . . ?
B9 B1 B3 B2 143.1(3) . . . . ?
S4 B1 B3 B2 112.6(3) . . . . ?
Ru5 B1 B3 B2 39.9(3) . . . . ?
B9 B3 B7 B8 -30.5(4) . . . . ?
B2 B3 B7 B8 -139.8(3) . . . . ?
B1 B3 B7 B8 -103.1(4) . . . . ?
B9 B3 B7 B2 109.3(4) . . . . ?
B8 B3 B7 B2 139.8(3) . . . . ?
B1 B3 B7 B2 36.7(4) . . . . ?
B9 B3 B7 S6 78.0(4) . . . . ?
B8 B3 B7 S6 108.5(4) . . . . ?
B2 B3 B7 S6 -31.4(3) . . . . ?
B1 B3 B7 S6 5.3(5) . . . . ?
B1 B2 B7 B3 -32.4(3) . . . . ?
S6 B2 B7 B3 -146.4(3) . . . . ?
Ru5 B2 B7 B3 -102.6(3) . . . . ?
B3 B2 B7 B8 36.1(3) . . . . ?
B1 B2 B7 B8 3.7(5) . . . . ?
S6 B2 B7 B8 -110.3(4) . . . . ?
Ru5 B2 B7 B8 -66.4(4) . . . . ?
B3 B2 B7 S6 146.4(3) . . . . ?
B1 B2 B7 S6 114.0(3) . . . . ?
Ru5 B2 B7 S6 43.9(2) . . . . ?
B2 S6 B7 B3 30.7(3) . . . . ?
Ru5 S6 B7 B3 -10.0(4) . . . . ?
B2 S6 B7 B8 97.2(4) . . . . ?
Ru5 S6 B7 B8 56.5(4) . . . . ?
Ru5 S6 B7 B2 -40.7(2) . . . . ?
B7 B3 B8 B9 -147.6(4) . . . . ?
B2 B3 B8 B9 -107.7(4) . . . . ?
B1 B3 B8 B9 -38.8(4) . . . . ?
B9 B3 B8 B7 147.6(4) . . . . ?
B2 B3 B8 B7 39.9(4) . . . . ?
B1 B3 B8 B7 108.9(4) . . . . ?
B7 B3 B8 P1 108.8(4) . . . . ?
B9 B3 B8 P1 -103.6(4) . . . . ?
B2 B3 B8 P1 148.7(3) . . . . ?
B1 B3 B8 P1 -142.3(3) . . . . ?
B3 B7 B8 B9 29.4(3) . . . . ?
B2 B7 B8 B9 -6.1(5) . . . . ?
S6 B7 B8 B9 -72.0(4) . . . . ?
B2 B7 B8 B3 -35.6(3) . . . . ?
S6 B7 B8 B3 -101.4(4) . . . . ?
B3 B7 B8 P1 -103.2(4) . . . . ?
B2 B7 B8 P1 -138.7(3) . . . . ?
S6 B7 B8 P1 155.5(3) . . . . ?
C21 P1 B8 B9 -175.9(3) . . . . ?
C31 P1 B8 B9 -53.8(4) . . . . ?
C11 P1 B8 B9 64.5(4) . . . . ?
C21 P1 B8 B3 -110.3(4) . . . . ?
C31 P1 B8 B3 11.8(5) . . . . ?
C11 P1 B8 B3 130.1(3) . . . . ?
C21 P1 B8 B7 -44.7(4) . . . . ?
C31 P1 B8 B7 77.4(4) . . . . ?
C11 P1 B8 B7 -164.3(3) . . . . ?
B7 B3 B9 B8 31.0(4) . . . . ?
B2 B3 B9 B8 104.0(4) . . . . ?
B1 B3 B9 B8 140.5(4) . . . . ?
B7 B3 B9 S4 -77.0(4) . . . . ?
B8 B3 B9 S4 -108.0(3) . . . . ?
B2 B3 B9 S4 -4.0(5) . . . . ?
B1 B3 B9 S4 32.4(3) . . . . ?
B7 B3 B9 B1 -109.4(4) . . . . ?
B8 B3 B9 B1 -140.5(4) . . . . ?
B2 B3 B9 B1 -36.5(3) . . . . ?
B7 B8 B9 B3 -29.0(3) . . . . ?
P1 B8 B9 B3 105.9(3) . . . . ?
B3 B8 B9 S4 102.0(4) . . . . ?
B7 B8 B9 S4 73.0(4) . . . . ?
P1 B8 B9 S4 -152.1(3) . . . . ?
B3 B8 B9 B1 35.0(3) . . . . ?
B7 B8 B9 B1 6.0(5) . . . . ?
P1 B8 B9 B1 140.9(3) . . . . ?
B1 S4 B9 B3 -31.3(3) . . . . ?
Ru5 S4 B9 B3 8.1(4) . . . . ?
B1 S4 B9 B8 -98.3(4) . . . . ?
Ru5 S4 B9 B8 -58.9(4) . . . . ?
Ru5 S4 B9 B1 39.4(2) . . . . ?
B2 B1 B9 B3 32.4(3) . . . . ?
S4 B1 B9 B3 145.7(3) . . . . ?
Ru5 B1 B9 B3 103.3(3) . . . . ?
B3 B1 B9 B8 -35.9(3) . . . . ?
B2 B1 B9 B8 -3.5(4) . . . . ?
S4 B1 B9 B8 109.8(3) . . . . ?
Ru5 B1 B9 B8 67.5(4) . . . . ?
B3 B1 B9 S4 -145.7(3) . . . . ?
B2 B1 B9 S4 -113.3(3) . . . . ?
Ru5 B1 B9 S4 -42.3(2) . . . . ?
C3 Ru5 C1 C6 -102.3(3) . . . . ?
C5 Ru5 C1 C6 -28.7(3) . . . . ?
C2 Ru5 C1 C6 -130.8(4) . . . . ?
C4 Ru5 C1 C6 -65.2(3) . . . . ?
B2 Ru5 C1 C6 -179.0(3) . . . . ?
S4 Ru5 C1 C6 34.7(4) . . . . ?
S6 Ru5 C1 C6 146.5(3) . . . . ?
C3 Ru5 C1 C2 28.5(3) . . . . ?
C5 Ru5 C1 C2 102.0(3) . . . . ?
C6 Ru5 C1 C2 130.8(4) . . . . ?
C4 Ru5 C1 C2 65.5(3) . . . . ?
B2 Ru5 C1 C2 -48.3(4) . . . . ?
S4 Ru5 C1 C2 165.5(2) . . . . ?
S6 Ru5 C1 C2 -82.8(3) . . . . ?
C3 Ru5 C1 C7 139.4(6) . . . . ?
C5 Ru5 C1 C7 -147.0(6) . . . . ?
C2 Ru5 C1 C7 111.0(7) . . . . ?
C6 Ru5 C1 C7 -118.3(7) . . . . ?
C4 Ru5 C1 C7 176.5(6) . . . . ?
B2 Ru5 C1 C7 62.7(6) . . . . ?
S4 Ru5 C1 C7 -83.6(6) . . . . ?
S6 Ru5 C1 C7 28.2(6) . . . . ?
C6 C1 C2 C3 0.5(7) . . . . ?
C7 C1 C2 C3 -179.4(4) . . . . ?
Ru5 C1 C2 C3 -53.3(4) . . . . ?
C6 C1 C2 Ru5 53.8(4) . . . . ?
C7 C1 C2 Ru5 -126.1(4) . . . . ?
C5 Ru5 C2 C3 66.9(3) . . . . ?
C6 Ru5 C2 C3 104.0(3) . . . . ?
C4 Ru5 C2 C3 29.7(3) . . . . ?
C1 Ru5 C2 C3 133.6(4) . . . . ?
B1 Ru5 C2 C3 -39.9(4) . . . . ?
B2 Ru5 C2 C3 -80.3(3) . . . . ?
S4 Ru5 C2 C3 83.3(6) . . . . ?
S6 Ru5 C2 C3 -127.0(3) . . . . ?
C3 Ru5 C2 C1 -133.6(4) . . . . ?
C5 Ru5 C2 C1 -66.7(3) . . . . ?
C6 Ru5 C2 C1 -29.6(3) . . . . ?
C4 Ru5 C2 C1 -103.9(3) . . . . ?
B1 Ru5 C2 C1 -173.5(3) . . . . ?
B2 Ru5 C2 C1 146.1(3) . . . . ?
S4 Ru5 C2 C1 -50.3(7) . . . . ?
S6 Ru5 C2 C1 99.4(3) . . . . ?
C1 C2 C3 C4 -2.0(7) . . . . ?
Ru5 C2 C3 C4 -56.3(4) . . . . ?
C1 C2 C3 Ru5 54.3(4) . . . . ?
C5 Ru5 C3 C2 -101.7(3) . . . . ?
C6 Ru5 C3 C2 -64.7(3) . . . . ?
C4 Ru5 C3 C2 -131.3(4) . . . . ?
C1 Ru5 C3 C2 -28.3(3) . . . . ?
B1 Ru5 C3 C2 154.2(3) . . . . ?
B2 Ru5 C3 C2 106.8(3) . . . . ?
S4 Ru5 C3 C2 -158.8(2) . . . . ?
S6 Ru5 C3 C2 59.5(3) . . . . ?
C5 Ru5 C3 C4 29.6(3) . . . . ?
C2 Ru5 C3 C4 131.3(4) . . . . ?
C6 Ru5 C3 C4 66.6(3) . . . . ?
C1 Ru5 C3 C4 103.0(3) . . . . ?
B1 Ru5 C3 C4 -74.5(3) . . . . ?
B2 Ru5 C3 C4 -121.9(3) . . . . ?
S4 Ru5 C3 C4 -27.5(4) . . . . ?
S6 Ru5 C3 C4 -169.2(2) . . . . ?
C2 C3 C4 C5 2.7(6) . . . . ?
Ru5 C3 C4 C5 -53.1(4) . . . . ?
C2 C3 C4 C10 -178.7(4) . . . . ?
Ru5 C3 C4 C10 125.4(4) . . . . ?
C2 C3 C4 Ru5 55.9(4) . . . . ?
C3 Ru5 C4 C5 131.3(4) . . . . ?
C2 Ru5 C4 C5 101.6(3) . . . . ?
C6 Ru5 C4 C5 28.9(3) . . . . ?
C1 Ru5 C4 C5 64.9(3) . . . . ?
B1 Ru5 C4 C5 -116.1(3) . . . . ?
B2 Ru5 C4 C5 -161.4(3) . . . . ?
S4 Ru5 C4 C5 -67.0(3) . . . . ?
S6 Ru5 C4 C5 150.6(2) . . . . ?
C5 Ru5 C4 C3 -131.3(4) . . . . ?
C2 Ru5 C4 C3 -29.8(3) . . . . ?
C6 Ru5 C4 C3 -102.4(3) . . . . ?
C1 Ru5 C4 C3 -66.4(3) . . . . ?
B1 Ru5 C4 C3 112.6(3) . . . . ?
B2 Ru5 C4 C3 67.3(3) . . . . ?
S4 Ru5 C4 C3 161.7(2) . . . . ?
S6 Ru5 C4 C3 19.3(4) . . . . ?
C3 Ru5 C4 C10 -113.5(5) . . . . ?
C5 Ru5 C4 C10 115.2(6) . . . . ?
C2 Ru5 C4 C10 -143.2(5) . . . . ?
C6 Ru5 C4 C10 144.1(5) . . . . ?
C1 Ru5 C4 C10 -179.9(5) . . . . ?
B1 Ru5 C4 C10 -0.9(5) . . . . ?
B2 Ru5 C4 C10 -46.2(5) . . . . ?
S4 Ru5 C4 C10 48.2(4) . . . . ?
S6 Ru5 C4 C10 -94.2(5) . . . . ?
C3 C4 C5 C6 -2.2(7) . . . . ?
C10 C4 C5 C6 179.3(4) . . . . ?
Ru5 C4 C5 C6 -55.0(4) . . . . ?
C3 C4 C5 Ru5 52.8(4) . . . . ?
C10 C4 C5 Ru5 -125.7(4) . . . . ?
C3 Ru5 C5 C4 -29.8(3) . . . . ?
C2 Ru5 C5 C4 -67.3(3) . . . . ?
C6 Ru5 C5 C4 -132.6(4) . . . . ?
C1 Ru5 C5 C4 -104.5(3) . . . . ?
B1 Ru5 C5 C4 71.5(3) . . . . ?
B2 Ru5 C5 C4 33.3(5) . . . . ?
S4 Ru5 C5 C4 116.6(3) . . . . ?
S6 Ru5 C5 C4 -120.7(4) . . . . ?
C3 Ru5 C5 C6 102.9(3) . . . . ?
C2 Ru5 C5 C6 65.3(3) . . . . ?
C4 Ru5 C5 C6 132.6(4) . . . . ?
C1 Ru5 C5 C6 28.2(3) . . . . ?
B1 Ru5 C5 C6 -155.8(3) . . . . ?
B2 Ru5 C5 C6 166.0(3) . . . . ?
S4 Ru5 C5 C6 -110.8(3) . . . . ?
S6 Ru5 C5 C6 12.0(6) . . . . ?
C2 C1 C6 C5 0.0(7) . . . . ?
C7 C1 C6 C5 180.0(5) . . . . ?
Ru5 C1 C6 C5 53.4(4) . . . . ?
C2 C1 C6 Ru5 -53.3(4) . . . . ?
C7 C1 C6 Ru5 126.6(5) . . . . ?
C4 C5 C6 C1 0.8(7) . . . . ?
Ru5 C5 C6 C1 -54.3(4) . . . . ?
C4 C5 C6 Ru5 55.1(4) . . . . ?
C3 Ru5 C6 C1 67.2(3) . . . . ?
C5 Ru5 C6 C1 133.2(5) . . . . ?
C2 Ru5 C6 C1 30.1(3) . . . . ?
C4 Ru5 C6 C1 104.4(3) . . . . ?
B1 Ru5 C6 C1 171.9(3) . . . . ?
S4 Ru5 C6 C1 -154.8(3) . . . . ?
S6 Ru5 C6 C1 -42.4(3) . . . . ?
C3 Ru5 C6 C5 -66.1(3) . . . . ?
C2 Ru5 C6 C5 -103.1(3) . . . . ?
C4 Ru5 C6 C5 -28.8(3) . . . . ?
C1 Ru5 C6 C5 -133.2(5) . . . . ?
B1 Ru5 C6 C5 38.7(4) . . . . ?
S4 Ru5 C6 C5 71.9(3) . . . . ?
S6 Ru5 C6 C5 -175.6(2) . . . . ?
C6 C1 C7 C8 -25.4(8) . . . . ?
C2 C1 C7 C8 154.6(6) . . . . ?
Ru5 C1 C7 C8 67.5(8) . . . . ?
C6 C1 C7 C9 101.7(7) . . . . ?
C2 C1 C7 C9 -78.4(7) . . . . ?
Ru5 C1 C7 C9 -165.5(6) . . . . ?
C21 P1 C11 C16 60.2(5) . . . . ?
C31 P1 C11 C16 -52.1(5) . . . . ?
B8 P1 C11 C16 -176.6(4) . . . . ?
C21 P1 C11 C12 -126.3(4) . . . . ?
C31 P1 C11 C12 121.4(5) . . . . ?
B8 P1 C11 C12 -3.1(5) . . . . ?
C16 C11 C12 C13 -1.3(9) . . . . ?
P1 C11 C12 C13 -175.0(5) . . . . ?
C11 C12 C13 C14 -1.4(10) . . . . ?
C12 C13 C14 C15 4.2(10) . . . . ?
C13 C14 C15 C16 -4.3(10) . . . . ?
C12 C11 C16 C15 1.3(9) . . . . ?
P1 C11 C16 C15 174.9(5) . . . . ?
C14 C15 C16 C11 1.5(10) . . . . ?
C31 P1 C21 C26 -19.3(5) . . . . ?
C11 P1 C21 C26 -130.4(4) . . . . ?
B8 P1 C21 C26 107.5(4) . . . . ?
C31 P1 C21 C22 165.4(5) . . . . ?
C11 P1 C21 C22 54.3(6) . . . . ?
B8 P1 C21 C22 -67.8(6) . . . . ?
C26 C21 C22 C23 -0.9(10) . . . . ?
P1 C21 C22 C23 174.5(6) . . . . ?
C21 C22 C23 C24 0.7(13) . . . . ?
C22 C23 C24 C25 0.3(13) . . . . ?
C23 C24 C25 C26 -1.3(10) . . . . ?
C22 C21 C26 C25 0.0(8) . . . . ?
P1 C21 C26 C25 -175.3(4) . . . . ?
C24 C25 C26 C21 1.1(9) . . . . ?
